data_2017102
loop_
_publ_author_name
'Mann, Matthew'
'Kolis, Joseph'
'VanDerveer, Don'

_publ_section_title
;
 K~3~(Sc~0.875~Nb~0.125~)Nb~2~O~9~H~1.75~: a new scandium niobate with
 a unique cage structure
;
_journal_coeditor_code LG3008
_journal_issue 5
_journal_name_full 'Acta Crystallographica Section C'
_journal_page_first i27
_journal_page_last i29
_journal_paper_doi 10.1107/S0108270109009421
_journal_volume 65
_journal_year 2009
_chemical_formula_iupac 'K3 (Sc0.875 Nb0.125) Nb2 O9 H1.75'
_chemical_formula_sum 'H1.75 K3 Nb2.13 O9 Sc0.88'
_chemical_formula_weight 499.84
_chemical_name_systematic
;
Potassium scandium niobate hydroxide
;
_space_group_IT_number 194
_symmetry_cell_setting hexagonal
_symmetry_space_group_name_Hall '-P 6c 2c'
_symmetry_space_group_name_H-M 'P 63/m m c'
_atom_sites_solution_hydrogens difmap
_atom_sites_solution_primary direct
_atom_sites_solution_secondary difmap
_audit_creation_method SHELXL-97
_cell_angle_alpha 90.00
_cell_angle_beta 90.00
_cell_angle_gamma 120.00
_cell_formula_units_Z 2
_cell_length_a 5.8416(15)
_cell_length_b 5.8416(15)
_cell_length_c 14.604(5)
_cell_measurement_reflns_used 2200
_cell_measurement_temperature 298.15
_cell_measurement_theta_max 25.34
_cell_measurement_theta_min 2.79
_cell_volume 431.6(2)
_computing_cell_refinement 'CrystalClear (Molecular Structure Corporation & Rigaku, 2006)'
_computing_data_collection 'CrystalClear (Molecular Structure Corporation & Rigaku, 2006)'
_computing_data_reduction 'CrystalClear (Molecular Structure Corporation & Rigaku, 2006)'
_computing_molecular_graphics 'Diamond (Brandenburg, 1999)'
_computing_publication_material 'SHELXTL (Version 6.10; Sheldrick, 2008)'
_computing_structure_refinement 'SHELXTL (Version 6.10; Sheldrick, 2008)'
_computing_structure_solution 'SHELXTL (Version 6.10; Sheldrick, 2008)'
_diffrn_ambient_temperature 298.15(2)
_diffrn_detector_area_resol_mean 14.6306
_diffrn_measured_fraction_theta_full 0.962
_diffrn_measured_fraction_theta_max 0.962
_diffrn_measurement_device_type 'Rigaku AFC-8S Mercury CCD'
_diffrn_measurement_method \w
_diffrn_radiation_monochromator graphite
_diffrn_radiation_source 'sealed tube'
_diffrn_radiation_type MoK\a
_diffrn_radiation_wavelength 0.71073
_diffrn_reflns_av_R_equivalents 0.0276
_diffrn_reflns_av_sigmaI/netI 0.0149
_diffrn_reflns_limit_h_max 7
_diffrn_reflns_limit_h_min -7
_diffrn_reflns_limit_k_max 7
_diffrn_reflns_limit_k_min -7
_diffrn_reflns_limit_l_max 16
_diffrn_reflns_limit_l_min -17
_diffrn_reflns_number 3318
_diffrn_reflns_theta_full 25.34
_diffrn_reflns_theta_max 25.34
_diffrn_reflns_theta_min 2.79
_diffrn_standards_decay_% 0
_diffrn_standards_interval_count 0
_diffrn_standards_interval_time 0
_diffrn_standards_number 0
_exptl_absorpt_coefficient_mu 4.917
_exptl_absorpt_correction_T_max 0.2977
_exptl_absorpt_correction_T_min 0.2559
_exptl_absorpt_correction_type multi-scan
_exptl_absorpt_process_details '(Jacobson, 1998)'
_exptl_crystal_colour Colorless
_exptl_crystal_density_diffrn 3.846
_exptl_crystal_density_method 'not measured'
_exptl_crystal_description 'Tapering Hexagonal Rod'
_exptl_crystal_F_000 473
_exptl_crystal_size_max 0.30
_exptl_crystal_size_mid 0.27
_exptl_crystal_size_min 0.25
_refine_diff_density_max 1.037
_refine_diff_density_min -0.782
_refine_ls_extinction_method none
_refine_ls_goodness_of_fit_ref 1.023
_refine_ls_hydrogen_treatment noref
_refine_ls_matrix_type full
_refine_ls_number_parameters 21
_refine_ls_number_reflns 178
_refine_ls_number_restraints 0
_refine_ls_restrained_S_all 1.023
_refine_ls_R_factor_all 0.0289
_refine_ls_R_factor_gt 0.0275
_refine_ls_shift/su_max 0.006
_refine_ls_shift/su_mean 0.001
_refine_ls_structure_factor_coef Fsqd
_refine_ls_weighting_details 'calc w=1/[\s^2^(Fo^2^)+(0.0530P)^2^+2.9407P] where P=(Fo^2^+2Fc^2^)/3'
_refine_ls_weighting_scheme calc
_refine_ls_wR_factor_gt 0.0792
_refine_ls_wR_factor_ref 0.0810
_reflns_number_gt 170
_reflns_number_total 178
_reflns_threshold_expression >2sigma(I)
_cod_data_source_file lg3008.cif
_cod_data_source_block I
_cod_depositor_comments
;
The following automatic conversions were performed:
'_symmetry_cell_setting' value 'Hexagonal' changed to 'hexagonal'
according to '/home/saulius/struct/CIF-dictionaries/cif_core.dic'
dictionary named 'cif_core.dic' version 2.4.1 from 2010-06-29.

Automatic conversion script
Id: cif_fix_enum 1527 2010-12-29 10:47:43Z saulius 

The following automatic conversions were performed:

'_symmetry_cell_setting' value 'Hexagonal' changed to 'hexagonal'
according to /home/saulius/struct/CIF-dictionaries/cif_core.dic
dictionary named 'cif_core.dic' version 2.4.1 from 2010-06-29.

Automatic conversion script
Id: cif_fix_values 1715 2011-07-08 13:25:40Z adriana 
;
_cod_database_code 2017102
_cod_database_fobs_code 2017102

loop_
_symmetry_equiv_pos_as_xyz
'x, y, z'
'-y, x-y, z'
'-x+y, -x, z'
'-x, -y, z+1/2'
'y, -x+y, z+1/2'
'x-y, x, z+1/2'
'y, x, -z'
'x-y, -y, -z'
'-x, -x+y, -z'
'-y, -x, -z+1/2'
'-x+y, y, -z+1/2'
'x, x-y, -z+1/2'
'-x, -y, -z'
'y, -x+y, -z'
'x-y, x, -z'
'x, y, -z-1/2'
'-y, x-y, -z-1/2'
'-x+y, -x, -z-1/2'
'-y, -x, z'
'-x+y, y, z'
'x, x-y, z'
'y, x, z-1/2'
'x-y, -y, z-1/2'
'-x, -x+y, z-1/2'

loop_
_atom_site_type_symbol
_atom_site_label
_atom_site_fract_x
_atom_site_fract_y
_atom_site_fract_z
_atom_site_U_iso_or_equiv
_atom_site_adp_type
_atom_site_calc_flag
_atom_site_refinement_flags
_atom_site_occupancy
_atom_site_disorder_assembly
_atom_site_disorder_group
Nb Nb2 0.3333 0.6667 0.35759(5) 0.0064(4) Uani d S 1 . .
O O2 0.4839(7) 0.9679(13) 0.2500 0.0258(15) Uani d S 1 . .
H H1 0.5700 1.1388 0.2500 0.100 Uiso d SP 0.58 . .
K K1 0.6667 1.3333 0.41124(18) 0.0187(7) Uani d S 1 . .
O O1 0.6608(7) 0.8304(3) 0.4165(2) 0.0133(9) Uani d S 1 . .
Sc Sc1 1.0000 1.0000 0.5000 0.0097(6) Uani d SP 0.88 . .
Nb Nb1 1.0000 1.0000 0.5000 0.0097(6) Uani d SP 0.13 . .
K K2 1.0000 1.0000 0.2500 0.0388(11) Uani d S 1 . .

loop_
_atom_site_aniso_label
_atom_site_aniso_U_11
_atom_site_aniso_U_22
_atom_site_aniso_U_33
_atom_site_aniso_U_12
_atom_site_aniso_U_13
_atom_site_aniso_U_23
Nb2 0.0060(5) 0.0060(5) 0.0072(6) 0.0030(2) 0.000 0.000
O2 0.026(2) 0.050(4) 0.009(3) 0.025(2) 0.000 0.000
K1 0.0125(8) 0.0125(8) 0.0311(15) 0.0063(4) 0.000 0.000
O1 0.0121(19) 0.0141(15) 0.0131(18) 0.0061(9) -0.0034(14) -0.0017(7)
Sc1 0.0091(7) 0.0091(7) 0.0110(11) 0.0045(4) 0.000 0.000
Nb1 0.0091(7) 0.0091(7) 0.0110(11) 0.0045(4) 0.000 0.000
K2 0.0496(17) 0.0496(17) 0.0174(18) 0.0248(8) 0.000 0.000

loop_
_atom_type_symbol
_atom_type_description
_atom_type_scat_dispersion_real
_atom_type_scat_dispersion_imag
_atom_type_scat_source
O O 0.0106 0.0060 'International Tables Vol C Tables 4.2.6.8 and 6.1.1.4'
Sc Sc 0.2519 0.3716 'International Tables Vol C Tables 4.2.6.8 and 6.1.1.4'
Nb Nb -2.0727 0.6215 'International Tables Vol C Tables 4.2.6.8 and 6.1.1.4'
K K 0.2009 0.2494 'International Tables Vol C Tables 4.2.6.8 and 6.1.1.4'
H H 0.0000 0.0000 'International Tables Vol C Tables 4.2.6.8 and 6.1.1.4'

loop_
_geom_angle_atom_site_label_1
_geom_angle_atom_site_label_2
_geom_angle_atom_site_label_3
_geom_angle_site_symmetry_1
_geom_angle_site_symmetry_3
_geom_angle
_geom_angle_publ_flag
O1 Nb2 O1 2_665 . 100.45(14) ?
O1 Nb2 O1 2_665 3_565 100.45(14) ?
O1 Nb2 O1 . 3_565 100.45(14) ?
O1 Nb2 O2 2_665 2_665 91.26(12) ?
O1 Nb2 O2 . 2_665 161.57(17) ?
O1 Nb2 O2 3_565 2_665 91.26(13) ?
O1 Nb2 O2 2_665 . 91.26(12) ?
O1 Nb2 O2 . . 91.26(13) ?
O1 Nb2 O2 3_565 . 161.57(17) ?
O2 Nb2 O2 2_665 . 74.2(2) ?
O1 Nb2 O2 2_665 3_565 161.57(17) ?
O1 Nb2 O2 . 3_565 91.26(12) ?
O1 Nb2 O2 3_565 3_565 91.26(12) ?
O2 Nb2 O2 2_665 3_565 74.2(2) ?
O2 Nb2 O2 . 3_565 74.2(2) ?
O1 Nb2 Nb2 2_665 16_556 117.45(11) ?
O1 Nb2 Nb2 . 16_556 117.45(12) ?
O1 Nb2 Nb2 3_565 16_556 117.45(12) ?
O2 Nb2 Nb2 2_665 16_556 44.12(13) ?
O2 Nb2 Nb2 . 16_556 44.12(13) ?
O2 Nb2 Nb2 3_565 16_556 44.12(13) ?
O1 Nb2 K1 2_665 13_676 62.55(11) ?
O1 Nb2 K1 . 13_676 62.55(12) ?
O1 Nb2 K1 3_565 13_676 62.55(12) ?
O2 Nb2 K1 2_665 13_676 135.88(13) ?
O2 Nb2 K1 . 13_676 135.88(13) ?
O2 Nb2 K1 3_565 13_676 135.88(13) ?
Nb2 Nb2 K1 16_556 13_676 180.0 ?
O1 Nb2 K1 2_665 . 57.55(2) ?
O1 Nb2 K1 . . 57.55(2) ?
O1 Nb2 K1 3_565 . 139.47(12) ?
O2 Nb2 K1 2_665 . 120.10(4) ?
O2 Nb2 K1 . . 58.95(14) ?
O2 Nb2 K1 3_565 . 120.10(4) ?
Nb2 Nb2 K1 16_556 . 103.08(5) ?
K1 Nb2 K1 13_676 . 76.92(5) ?
O1 Nb2 K1 2_665 1_445 57.55(2) ?
O1 Nb2 K1 . 1_445 139.47(12) ?
O1 Nb2 K1 3_565 1_445 57.55(2) ?
O2 Nb2 K1 2_665 1_445 58.95(14) ?
O2 Nb2 K1 . 1_445 120.10(4) ?
O2 Nb2 K1 3_565 1_445 120.10(4) ?
Nb2 Nb2 K1 16_556 1_445 103.08(5) ?
K1 Nb2 K1 13_676 1_445 76.92(5) ?
K1 Nb2 K1 . 1_445 115.04(3) ?
O1 Nb2 K1 2_665 1_545 139.47(12) ?
O1 Nb2 K1 . 1_545 57.55(2) ?
O1 Nb2 K1 3_565 1_545 57.55(2) ?
O2 Nb2 K1 2_665 1_545 120.10(4) ?
O2 Nb2 K1 . 1_545 120.10(4) ?
O2 Nb2 K1 3_565 1_545 58.95(13) ?
Nb2 Nb2 K1 16_556 1_545 103.08(5) ?
K1 Nb2 K1 13_676 1_545 76.92(5) ?
K1 Nb2 K1 . 1_545 115.04(3) ?
K1 Nb2 K1 1_445 1_545 115.04(3) ?
O1 Nb2 K2 2_665 1_455 52.42(11) ?
O1 Nb2 K2 . 1_455 126.64(2) ?
O1 Nb2 K2 3_565 1_455 126.64(2) ?
O2 Nb2 K2 2_665 1_455 51.781(10) ?
O2 Nb2 K2 . 1_455 51.781(10) ?
O2 Nb2 K2 3_565 1_455 109.15(13) ?
Nb2 Nb2 K2 16_556 1_455 65.021(15) ?
K1 Nb2 K2 13_676 1_455 114.979(15) ?
K1 Nb2 K2 . 1_455 69.76(2) ?
K1 Nb2 K2 1_445 1_455 69.76(2) ?
K1 Nb2 K2 1_545 1_455 168.10(5) ?
Nb2 O2 Nb2 16_556 . 91.8(3) ?
Nb2 O2 K2 16_556 . 92.22(9) ?
Nb2 O2 K2 . . 92.22(9) ?
Nb2 O2 K2 16_556 1_455 92.22(9) ?
Nb2 O2 K2 . 1_455 92.22(9) ?
K2 O2 K2 . 1_455 173.6(3) ?
Nb2 O2 K1 16_556 . 174.0(2) ?
Nb2 O2 K1 . . 82.26(5) ?
K2 O2 K1 . . 88.03(9) ?
K2 O2 K1 1_455 . 88.03(9) ?
Nb2 O2 K1 16_556 16_556 82.26(5) ?
Nb2 O2 K1 . 16_556 174.0(2) ?
K2 O2 K1 . 16_556 88.03(9) ?
K2 O2 K1 1_455 16_556 88.03(9) ?
K1 O2 K1 . 16_556 103.7(2) ?
O1 K1 O1 . 2_775 119.932(9) ?
O1 K1 O1 . 3_675 61.15(13) ?
O1 K1 O1 2_775 3_675 58.81(13) ?
O1 K1 O1 . 3_575 119.931(10) ?
O1 K1 O1 2_775 3_575 119.931(9) ?
O1 K1 O1 3_675 3_575 176.77(19) ?
O1 K1 O1 . 2_665 58.81(13) ?
O1 K1 O1 2_775 2_665 176.77(18) ?
O1 K1 O1 3_675 2_665 119.931(9) ?
O1 K1 O1 3_575 2_665 61.15(14) ?
O1 K1 O1 . 1_565 176.77(18) ?
O1 K1 O1 2_775 1_565 61.15(13) ?
O1 K1 O1 3_675 1_565 119.931(10) ?
O1 K1 O1 3_575 1_565 58.81(13) ?
O1 K1 O1 2_665 1_565 119.931(9) ?
O1 K1 O2 . . 58.86(11) ?
O1 K1 O2 2_775 . 123.51(14) ?
O1 K1 O2 3_675 . 91.55(9) ?
O1 K1 O2 3_575 . 91.55(9) ?
O1 K1 O2 2_665 . 58.86(11) ?
O1 K1 O2 1_565 . 123.51(13) ?
O1 K1 O2 . 2_775 91.55(9) ?
O1 K1 O2 2_775 2_775 58.86(12) ?
O1 K1 O2 3_675 2_775 58.86(11) ?
O1 K1 O2 3_575 2_775 123.51(13) ?
O1 K1 O2 2_665 2_775 123.51(14) ?
O1 K1 O2 1_565 2_775 91.55(9) ?
O2 K1 O2 . 2_775 64.66(17) ?
O1 K1 O2 . 3_575 123.51(14) ?
O1 K1 O2 2_775 3_575 91.55(9) ?
O1 K1 O2 3_675 3_575 123.51(14) ?
O1 K1 O2 3_575 3_575 58.86(11) ?
O1 K1 O2 2_665 3_575 91.55(9) ?
O1 K1 O2 1_565 3_575 58.86(11) ?
O2 K1 O2 . 3_575 64.66(17) ?
O2 K1 O2 2_775 3_575 64.66(17) ?
O1 K1 O1 . 14_566 60.31(12) ?
O1 K1 O1 2_775 14_566 88.42(9) ?
O1 K1 O1 3_675 14_566 60.31(12) ?
O1 K1 O1 3_575 14_566 117.19(9) ?
O1 K1 O1 2_665 14_566 88.42(9) ?
O1 K1 O1 1_565 14_566 117.19(9) ?
O2 K1 O1 . 14_566 119.15(10) ?
O2 K1 O1 2_775 14_566 119.15(10) ?
O2 K1 O1 3_575 14_566 175.23(13) ?
O1 K1 O1 . 15_666 117.19(9) ?
O1 K1 O1 2_775 15_666 60.31(12) ?
O1 K1 O1 3_675 15_666 88.42(9) ?
O1 K1 O1 3_575 15_666 88.42(9) ?
O1 K1 O1 2_665 15_666 117.19(9) ?
O1 K1 O1 1_565 15_666 60.31(12) ?
O2 K1 O1 . 15_666 175.23(13) ?
O2 K1 O1 2_775 15_666 119.15(10) ?
O2 K1 O1 3_575 15_666 119.15(10) ?
O1 K1 O1 14_566 15_666 56.89(11) ?
O1 K1 O1 . 13_676 88.42(9) ?
O1 K1 O1 2_775 13_676 117.19(9) ?
O1 K1 O1 3_675 13_676 117.19(9) ?
O1 K1 O1 3_575 13_676 60.31(12) ?
O1 K1 O1 2_665 13_676 60.31(12) ?
O1 K1 O1 1_565 13_676 88.42(9) ?
O2 K1 O1 . 13_676 119.15(10) ?
O2 K1 O1 2_775 13_676 175.23(13) ?
O2 K1 O1 3_575 13_676 119.15(10) ?
O1 K1 O1 14_566 13_676 56.89(11) ?
O1 K1 O1 15_666 13_676 56.89(11) ?
Nb2 O1 Sc1 . . 172.0(2) ?
Nb2 O1 K1 . . 89.82(7) ?
Sc1 O1 K1 . . 90.40(8) ?
Nb2 O1 K1 . 1_545 89.82(7) ?
Sc1 O1 K1 . 1_545 90.40(8) ?
K1 O1 K1 . 1_545 176.77(19) ?
Nb2 O1 K2 . . 97.77(14) ?
Sc1 O1 K2 . . 90.18(12) ?
K1 O1 K2 . . 88.43(9) ?
K1 O1 K2 1_545 . 88.43(9) ?
Nb2 O1 K1 . 13_676 84.08(13) ?
Sc1 O1 K1 . 13_676 87.97(12) ?
K1 O1 K1 . 13_676 91.58(9) ?
K1 O1 K1 1_545 13_676 91.58(9) ?
K2 O1 K1 . 13_676 178.15(13) ?
O1 Sc1 O1 . 13_776 180.0000(10) ?
O1 Sc1 O1 . 2_765 89.81(14) ?
O1 Sc1 O1 13_776 2_765 90.19(14) ?
O1 Sc1 O1 . 3_675 89.81(14) ?
O1 Sc1 O1 13_776 3_675 90.19(14) ?
O1 Sc1 O1 2_765 3_675 89.81(14) ?
O1 Sc1 O1 . 14_566 90.19(14) ?
O1 Sc1 O1 13_776 14_566 89.81(14) ?
O1 Sc1 O1 2_765 14_566 180.0 ?
O1 Sc1 O1 3_675 14_566 90.19(14) ?
O1 Sc1 O1 . 15_656 90.19(14) ?
O1 Sc1 O1 13_776 15_656 89.81(14) ?
O1 Sc1 O1 2_765 15_656 90.19(14) ?
O1 Sc1 O1 3_675 15_656 180.0 ?
O1 Sc1 O1 14_566 15_656 89.81(14) ?
O1 Sc1 K1 . . 53.967(19) ?
O1 Sc1 K1 13_776 . 126.03(2) ?
O1 Sc1 K1 2_765 . 123.58(10) ?
O1 Sc1 K1 3_675 . 53.967(19) ?
O1 Sc1 K1 14_566 . 56.42(10) ?
O1 Sc1 K1 15_656 . 126.03(2) ?
O1 Sc1 K1 . 13_776 126.03(2) ?
O1 Sc1 K1 13_776 13_776 53.967(19) ?
O1 Sc1 K1 2_765 13_776 56.42(10) ?
O1 Sc1 K1 3_675 13_776 126.03(2) ?
O1 Sc1 K1 14_566 13_776 123.58(10) ?
O1 Sc1 K1 15_656 13_776 53.967(19) ?
K1 Sc1 K1 . 13_776 180.00(8) ?
O1 Sc1 K1 . 1_545 53.97(2) ?
O1 Sc1 K1 13_776 1_545 126.033(19) ?
O1 Sc1 K1 2_765 1_545 53.97(2) ?
O1 Sc1 K1 3_675 1_545 123.58(10) ?
O1 Sc1 K1 14_566 1_545 126.03(2) ?
O1 Sc1 K1 15_656 1_545 56.42(10) ?
K1 Sc1 K1 . 1_545 107.88(4) ?
K1 Sc1 K1 13_776 1_545 72.12(4) ?
O1 Sc1 K1 . 13_786 126.033(19) ?
O1 Sc1 K1 13_776 13_786 53.97(2) ?
O1 Sc1 K1 2_765 13_786 126.03(2) ?
O1 Sc1 K1 3_675 13_786 56.42(10) ?
O1 Sc1 K1 14_566 13_786 53.97(2) ?
O1 Sc1 K1 15_656 13_786 123.58(10) ?
K1 Sc1 K1 . 13_786 72.12(4) ?
K1 Sc1 K1 13_776 13_786 107.88(4) ?
K1 Sc1 K1 1_545 13_786 180.0 ?
O1 Sc1 K1 . 13_676 56.42(10) ?
O1 Sc1 K1 13_776 13_676 123.58(10) ?
O1 Sc1 K1 2_765 13_676 126.03(2) ?
O1 Sc1 K1 3_675 13_676 126.03(2) ?
O1 Sc1 K1 14_566 13_676 53.97(2) ?
O1 Sc1 K1 15_656 13_676 53.97(2) ?
K1 Sc1 K1 . 13_676 72.12(4) ?
K1 Sc1 K1 13_776 13_676 107.88(4) ?
K1 Sc1 K1 1_545 13_676 72.12(4) ?
K1 Sc1 K1 13_786 13_676 107.88(4) ?
O1 Sc1 K1 . 1_655 123.58(10) ?
O1 Sc1 K1 13_776 1_655 56.42(10) ?
O1 Sc1 K1 2_765 1_655 53.97(2) ?
O1 Sc1 K1 3_675 1_655 53.97(2) ?
O1 Sc1 K1 14_566 1_655 126.03(2) ?
O1 Sc1 K1 15_656 1_655 126.03(2) ?
K1 Sc1 K1 . 1_655 107.88(4) ?
K1 Sc1 K1 13_776 1_655 72.12(4) ?
K1 Sc1 K1 1_545 1_655 107.88(4) ?
K1 Sc1 K1 13_786 1_655 72.12(4) ?
K1 Sc1 K1 13_676 1_655 180.0 ?
O2 K2 O2 3_675 3_565 173.6(3) ?
O2 K2 O2 3_675 1_655 66.4(3) ?
O2 K2 O2 3_565 1_655 120.0000(10) ?
O2 K2 O2 3_675 . 120.0 ?
O2 K2 O2 3_565 . 53.6(3) ?
O2 K2 O2 1_655 . 173.6(3) ?
O2 K2 O2 3_675 2_765 120.000(2) ?
O2 K2 O2 3_565 2_765 66.4(3) ?
O2 K2 O2 1_655 2_765 53.6(3) ?
O2 K2 O2 . 2_765 120.000(2) ?
O2 K2 O2 3_675 2_775 53.6(3) ?
O2 K2 O2 3_565 2_775 120.0000(10) ?
O2 K2 O2 1_655 2_775 120.0 ?
O2 K2 O2 . 2_775 66.4(3) ?
O2 K2 O2 2_765 2_775 173.6(3) ?
O2 K2 O1 3_675 16_556 118.86(7) ?
O2 K2 O1 3_565 16_556 59.03(7) ?
O2 K2 O1 1_655 16_556 118.86(7) ?
O2 K2 O1 . 16_556 59.03(7) ?
O2 K2 O1 2_765 16_556 91.84(8) ?
O2 K2 O1 2_775 16_556 91.84(8) ?
O2 K2 O1 3_675 3_675 59.03(7) ?
O2 K2 O1 3_565 3_675 118.86(7) ?
O2 K2 O1 1_655 3_675 91.84(8) ?
O2 K2 O1 . 3_675 91.84(8) ?
O2 K2 O1 2_765 3_675 118.86(7) ?
O2 K2 O1 2_775 3_675 59.03(7) ?
O1 K2 O1 16_556 3_675 146.49(6) ?
O2 K2 O1 3_675 17_766 91.84(8) ?
O2 K2 O1 3_565 17_766 91.84(8) ?
O2 K2 O1 1_655 17_766 59.03(7) ?
O2 K2 O1 . 17_766 118.86(7) ?
O2 K2 O1 2_765 17_766 59.03(7) ?
O2 K2 O1 2_775 17_766 118.86(7) ?
O1 K2 O1 16_556 17_766 59.92(11) ?
O1 K2 O1 3_675 17_766 146.49(6) ?
O2 K2 O1 3_675 2_765 91.84(8) ?
O2 K2 O1 3_565 2_765 91.84(8) ?
O2 K2 O1 1_655 2_765 59.03(7) ?
O2 K2 O1 . 2_765 118.86(7) ?
O2 K2 O1 2_765 2_765 59.03(7) ?
O2 K2 O1 2_775 2_765 118.86(7) ?
O1 K2 O1 16_556 2_765 146.49(6) ?
O1 K2 O1 3_675 2_765 59.92(11) ?
O1 K2 O1 17_766 2_765 109.57(13) ?
O2 K2 O1 3_675 18_676 59.03(7) ?
O2 K2 O1 3_565 18_676 118.86(7) ?
O2 K2 O1 1_655 18_676 91.84(8) ?
O2 K2 O1 . 18_676 91.84(8) ?
O2 K2 O1 2_765 18_676 118.86(7) ?
O2 K2 O1 2_775 18_676 59.03(7) ?
O1 K2 O1 16_556 18_676 59.92(11) ?
O1 K2 O1 3_675 18_676 109.57(13) ?
O1 K2 O1 17_766 18_676 59.92(11) ?
O1 K2 O1 2_765 18_676 146.49(6) ?
O2 K2 O1 3_675 . 118.86(7) ?
O2 K2 O1 3_565 . 59.03(7) ?
O2 K2 O1 1_655 . 118.86(7) ?
O2 K2 O1 . . 59.03(7) ?
O2 K2 O1 2_765 . 91.84(8) ?
O2 K2 O1 2_775 . 91.84(8) ?
O1 K2 O1 16_556 . 109.57(13) ?
O1 K2 O1 3_675 . 59.92(11) ?
O1 K2 O1 17_766 . 146.49(6) ?
O1 K2 O1 2_765 . 59.92(11) ?
O1 K2 O1 18_676 . 146.49(6) ?

loop_
_geom_bond_atom_site_label_1
_geom_bond_atom_site_label_2
_geom_bond_site_symmetry_2
_geom_bond_distance
_geom_bond_publ_flag
Nb2 O1 2_665 1.867(3) ?
Nb2 O1 . 1.867(3) ?
Nb2 O1 3_565 1.867(3) ?
Nb2 O2 2_665 2.189(5) ?
Nb2 O2 . 2.189(5) ?
Nb2 O2 3_565 2.189(5) ?
Nb2 Nb2 16_556 3.1423(19) ?
Nb2 K1 13_676 3.376(3) ?
Nb2 K1 . 3.4625(11) ?
Nb2 K1 1_445 3.4625(11) ?
Nb2 K1 1_545 3.4625(11) ?
Nb2 K2 1_455 3.7207(9) ?
O2 Nb2 16_556 2.189(5) ?
O2 K2 . 2.9253(8) ?
O2 K2 1_455 2.9253(8) ?
O2 K1 . 2.994(5) ?
O2 K1 16_556 2.994(5) ?
K1 O1 . 2.9220(8) ?
K1 O1 2_775 2.9220(8) ?
K1 O1 3_675 2.9220(8) ?
K1 O1 3_575 2.9220(8) ?
K1 O1 2_665 2.9220(8) ?
K1 O1 1_565 2.9220(8) ?
K1 O2 2_775 2.994(5) ?
K1 O2 3_575 2.994(5) ?
K1 O1 14_566 3.012(4) ?
K1 O1 15_666 3.012(4) ?
K1 O1 13_676 3.012(4) ?
O1 Sc1 . 2.105(3) ?
O1 K1 1_545 2.9220(8) ?
O1 K2 . 2.976(4) ?
O1 K1 13_676 3.012(4) ?
Sc1 O1 13_776 2.105(3) ?
Sc1 O1 2_765 2.105(3) ?
Sc1 O1 3_675 2.105(3) ?
Sc1 O1 14_566 2.105(3) ?
Sc1 O1 15_656 2.105(3) ?
Sc1 K1 13_776 3.6132(13) ?
Sc1 K1 1_545 3.6132(13) ?
Sc1 K1 13_786 3.6132(13) ?
Sc1 K1 13_676 3.6132(13) ?
Sc1 K1 1_655 3.6132(13) ?
K2 O2 3_675 2.9253(8) ?
K2 O2 3_565 2.9253(8) ?
K2 O2 1_655 2.9253(8) ?
K2 O2 2_765 2.9253(8) ?
K2 O2 2_775 2.9253(8) ?
K2 O1 16_556 2.976(4) ?
K2 O1 3_675 2.976(4) ?
K2 O1 17_766 2.976(4) ?
K2 O1 2_765 2.976(4) ?
K2 O1 18_676 2.976(4) ?

loop_
_geom_hbond_atom_site_label_D
_geom_hbond_atom_site_label_H
_geom_hbond_atom_site_label_A
_geom_hbond_site_symmetry_A
_geom_hbond_distance_DH
_geom_hbond_distance_HA
_geom_hbond_distance_DA
_geom_hbond_angle_DHA
O2 H1 O2 3_575 0.86 2.49 3.1981(13) 140
O2 H1 O2 2_775 0.86 2.49 3.1981(13) 140
